data_7707546
loop_
_publ_author_name
'Gao, Xiang-Jing'
'Zheng, He-Gen'

_publ_section_title
;
 The difference in the CO<sub>2</sub> adsorption capacities of different
 functionalized pillar-layered metal-organic frameworks (MOFs).
;
_journal_issue 26
_journal_name_full 'Dalton transactions (Cambridge, England : 2003)'
_journal_page_first 9310
_journal_page_last 9316
_journal_paper_doi 10.1039/d1dt00498k
_journal_volume 50
_journal_year 2021
_chemical_formula_moiety 'C68 H42 Co2 N8 O9'
_chemical_formula_sum 'C68 H42 Co2 N8 O9'
_chemical_formula_weight 1232.95
_space_group_crystal_system triclinic
_space_group_IT_number 2
_space_group_name_Hall '-P 1'
_space_group_name_H-M_alt 'P -1'
_atom_sites_solution_hydrogens geom
_audit_creation_method SHELXL-2014/7
_audit_update_record
;
2021-02-05 deposited with the CCDC.	2021-05-31 downloaded from the CCDC.
;
_cell_angle_alpha 78.694(2)
_cell_angle_beta 81.9740(10)
_cell_angle_gamma 79.5270(10)
_cell_formula_units_Z 2
_cell_length_a 15.5470(5)
_cell_length_b 16.0134(5)
_cell_length_c 17.4005(6)
_cell_measurement_reflns_used 9779
_cell_measurement_temperature 193(2)
_cell_measurement_theta_max 53.95
_cell_measurement_theta_min 2.53
_cell_volume 4152.8(2)
_computing_structure_refinement 'SHELXL-2014/7 (Sheldrick, 2014)'
_diffrn_ambient_temperature 193(2)
_diffrn_measured_fraction_theta_full 0.995
_diffrn_measured_fraction_theta_max 0.994
_diffrn_measurement_device_type 'Bruker APEX-II CCD'
_diffrn_measurement_method '\f and \w scans'
_diffrn_radiation_type GaK\a
_diffrn_radiation_wavelength 1.34139
_diffrn_reflns_av_R_equivalents 0.0498
_diffrn_reflns_av_unetI/netI 0.0500
_diffrn_reflns_Laue_measured_fraction_full 0.995
_diffrn_reflns_Laue_measured_fraction_max 0.994
_diffrn_reflns_limit_h_max 16
_diffrn_reflns_limit_h_min -18
_diffrn_reflns_limit_k_max 19
_diffrn_reflns_limit_k_min -19
_diffrn_reflns_limit_l_max 20
_diffrn_reflns_limit_l_min -20
_diffrn_reflns_number 50567
_diffrn_reflns_point_group_measured_fraction_full 0.995
_diffrn_reflns_point_group_measured_fraction_max 0.994
_diffrn_reflns_theta_full 53.594
_diffrn_reflns_theta_max 53.969
_diffrn_reflns_theta_min 2.480
_exptl_absorpt_coefficient_mu 2.411
_exptl_absorpt_correction_T_max 0.786
_exptl_absorpt_correction_T_min 0.648
_exptl_absorpt_correction_type multi-scan
_exptl_absorpt_process_details
;
SADABS-2016/2 (Bruker,2016/2) was used for absorption correction.
wR2(int) was 0.1075 before and 0.0698 after correction.
The Ratio of minimum to maximum transmission is 0.6695.
The \l/2 correction factor is Not present.
;
_exptl_crystal_colour red
_exptl_crystal_density_diffrn 0.986
_exptl_crystal_description blocky
_exptl_crystal_F_000 1264
_exptl_crystal_size_max 0.2
_exptl_crystal_size_mid 0.18
_exptl_crystal_size_min 0.1
_refine_diff_density_max 0.439
_refine_diff_density_min -0.352
_refine_diff_density_rms 0.052
_refine_ls_extinction_method none
_refine_ls_goodness_of_fit_ref 1.032
_refine_ls_hydrogen_treatment constr
_refine_ls_matrix_type full
_refine_ls_number_parameters 784
_refine_ls_number_reflns 15157
_refine_ls_number_restraints 0
_refine_ls_restrained_S_all 1.032
_refine_ls_R_factor_all 0.0542
_refine_ls_R_factor_gt 0.0431
_refine_ls_shift/su_max 0.001
_refine_ls_shift/su_mean 0.000
_refine_ls_structure_factor_coef Fsqd
_refine_ls_weighting_details 'w=1/[\s^2^(Fo^2^)+(0.0508P)^2^+2.8858P] where P=(Fo^2^+2Fc^2^)/3'
_refine_ls_weighting_scheme calc
_refine_ls_wR_factor_gt 0.1140
_refine_ls_wR_factor_ref 0.1192
_reflns_Friedel_coverage 0.000
_reflns_number_gt 12446
_reflns_number_total 15157
_reflns_threshold_expression 'I > 2\s(I)'
_cod_data_source_file d1dt00498k2.cif
_cod_data_source_block 7
_cod_depositor_comments 'Adding full bibliography for 7707542--7707549.cif.'
_cod_database_code 7707546
_shelx_shelxl_version_number 2014/7
_shelx_space_group_comment
;
The symmetry employed for this shelxl refinement is uniquely defined
by the following loop, which should always be used as a source of
symmetry information in preference to the above space-group names.
They are only intended as comments.
;
_shelx_estimated_absorpt_t_min 0.5941
_shelx_estimated_absorpt_t_max 0.7506

loop_
_space_group_symop_operation_xyz
'x, y, z'
'-x, -y, -z'

loop_
_atom_site_label
_atom_site_type_symbol
_atom_site_fract_x
_atom_site_fract_y
_atom_site_fract_z
_atom_site_U_iso_or_equiv
_atom_site_adp_type
_atom_site_occupancy
_atom_site_site_symmetry_order
_atom_site_calc_flag
_atom_site_refinement_flags_posn
_atom_site_refinement_flags_adp
_atom_site_refinement_flags_occupancy
_atom_site_disorder_assembly
_atom_site_disorder_group
Co1 Co 0.80793(2) -0.33552(2) 0.93091(2) 0.01762(9) Uani 1 1 d . . . . .
Co2 Co 0.82007(2) 0.83912(2) 0.07075(2) 0.01828(9) Uani 1 1 d . . . . .
O1 O 0.78798(10) -0.20449(10) 0.90992(9) 0.0260(3) Uani 1 1 d . . . . .
O2 O 0.82660(10) -0.09878(10) 0.95727(8) 0.0248(3) Uani 1 1 d . . . . .
O3 O 0.82742(11) 0.54111(10) 0.88580(9) 0.0289(4) Uani 1 1 d . . . . .
O4 O 0.82785(11) 0.66487(10) 0.80628(9) 0.0282(4) Uani 1 1 d . . . . .
O5 O 0.83878(11) 0.71050(10) 0.08592(9) 0.0279(4) Uani 1 1 d . . . . .
O6 O 0.80049(10) 0.60063(10) 0.04579(8) 0.0248(3) Uani 1 1 d . . . . .
O7 O 0.81155(11) -0.03757(10) 0.11395(9) 0.0276(4) Uani 1 1 d . . . . .
O8 O 0.81106(11) -0.16128(10) 0.19423(9) 0.0286(4) Uani 1 1 d . . . . .
O9 O 1.01515(11) 0.21691(10) 0.47809(9) 0.0296(4) Uani 1 1 d . . . . .
N1 N 0.66816(12) -0.32738(12) 0.93488(11) 0.0257(4) Uani 1 1 d . . . . .
N2 N 0.35628(13) -0.38169(16) 0.98667(14) 0.0433(6) Uani 1 1 d . . . . .
N3 N 0.25314(13) -0.26131(14) 0.88543(14) 0.0403(5) Uani 1 1 d . . . . .
N4 N -0.05280(12) -0.33785(12) 0.92848(11) 0.0230(4) Uani 1 1 d . . . . .
N5 N 0.68106(12) 0.84013(12) 0.07756(11) 0.0246(4) Uani 1 1 d . . . . .
N6 N 0.36829(13) 0.88701(15) 0.02105(14) 0.0418(6) Uani 1 1 d . . . . .
N7 N 0.27711(14) 0.76802(16) 0.12156(15) 0.0475(6) Uani 1 1 d . . . . .
N8 N -0.03862(12) 0.83077(12) 0.06409(11) 0.0257(4) Uani 1 1 d . . . . .
C1 C 0.62253(17) -0.26992(18) 0.88338(17) 0.0416(7) Uani 1 1 d . . . . .
H1 H 0.6529 -0.2302 0.8466 0.050 Uiso 1 1 calc R U . . .
C2 C 0.53319(17) -0.26492(18) 0.88055(17) 0.0427(7) Uani 1 1 d . . . . .
H2 H 0.5039 -0.2237 0.8417 0.051 Uiso 1 1 calc R U . . .
C3 C 0.48678(15) -0.32051(15) 0.93479(14) 0.0294(5) Uani 1 1 d . . . . .
C4 C 0.53377(17) -0.37958(19) 0.98876(17) 0.0448(7) Uani 1 1 d . . . . .
H4 H 0.5049 -0.4192 1.0271 0.054 Uiso 1 1 calc R U . . .
C5 C 0.62365(16) -0.38082(18) 0.98669(17) 0.0409(7) Uani 1 1 d . . . . .
H5 H 0.6549 -0.4221 1.0243 0.049 Uiso 1 1 calc R U . . .
C6 C 0.39081(15) -0.32023(16) 0.93533(15) 0.0302(5) Uani 1 1 d . . . . .
C7 C 0.33844(16) -0.25980(18) 0.88603(18) 0.0425(7) Uani 1 1 d . . . . .
H7 H 0.3644 -0.2154 0.8512 0.051 Uiso 1 1 calc R U . . .
C8 C 0.21865(15) -0.32384(15) 0.93618(14) 0.0268(5) Uani 1 1 d . . . . .
C9 C 0.27085(17) -0.38303(18) 0.98708(17) 0.0415(7) Uani 1 1 d . . . . .
H9 H 0.2446 -0.4261 1.0235 0.050 Uiso 1 1 calc R U . . .
C10 C -0.01018(15) -0.28274(15) 0.87533(14) 0.0281(5) Uani 1 1 d . . . . .
H10 H -0.0415 -0.2468 0.8347 0.034 Uiso 1 1 calc R U . . .
C11 C 0.07692(15) -0.27529(15) 0.87630(14) 0.0287(5) Uani 1 1 d . . . . .
H11 H 0.1037 -0.2343 0.8378 0.034 Uiso 1 1 calc R U . . .
C12 C 0.12499(14) -0.32831(14) 0.93418(13) 0.0243(5) Uani 1 1 d . . . . .
C13 C 0.08156(15) -0.38703(15) 0.98870(14) 0.0267(5) Uani 1 1 d . . . . .
H13 H 0.1116 -0.4251 1.0290 0.032 Uiso 1 1 calc R U . . .
C14 C -0.00588(15) -0.38907(14) 0.98325(13) 0.0253(5) Uani 1 1 d . . . . .
H14 H -0.0344 -0.4295 1.0209 0.030 Uiso 1 1 calc R U . . .
C15 C 0.63292(15) 0.89071(15) 0.02335(14) 0.0286(5) Uani 1 1 d . . . . .
H15 H 0.6603 0.9312 -0.0153 0.034 Uiso 1 1 calc R U . . .
C16 C 0.54544(15) 0.88711(16) 0.02075(14) 0.0298(5) Uani 1 1 d . . . . .
H16 H 0.5142 0.9237 -0.0196 0.036 Uiso 1 1 calc R U . . .
C17 C 0.50337(15) 0.82986(15) 0.07723(14) 0.0284(5) Uani 1 1 d . . . . .
C18 C 0.55270(16) 0.77774(18) 0.13407(15) 0.0369(6) Uani 1 1 d . . . . .
H18 H 0.5267 0.7376 0.1742 0.044 Uiso 1 1 calc R U . . .
C19 C 0.64048(16) 0.78504(17) 0.13154(14) 0.0333(6) Uani 1 1 d . . . . .
H19 H 0.6737 0.7486 0.1706 0.040 Uiso 1 1 calc R U . . .
C20 C 0.40907(15) 0.82716(15) 0.07445(14) 0.0288(5) Uani 1 1 d . . . . .
C21 C 0.36217(18) 0.7677(2) 0.12400(19) 0.0506(8) Uani 1 1 d . . . . .
H21 H 0.3924 0.7249 0.1612 0.061 Uiso 1 1 calc R U . . .
C22 C 0.23695(15) 0.82779(15) 0.06844(14) 0.0272(5) Uani 1 1 d . . . . .
C23 C 0.28359(17) 0.88653(18) 0.01808(17) 0.0406(6) Uani 1 1 d . . . . .
H23 H 0.2536 0.9281 -0.0201 0.049 Uiso 1 1 calc R U . . .
C24 C 0.00611(15) 0.88331(16) 0.01058(14) 0.0291(5) Uani 1 1 d . . . . .
H24 H -0.0250 0.9218 -0.0288 0.035 Uiso 1 1 calc R U . . .
C25 C 0.09477(15) 0.88507(16) 0.00897(14) 0.0298(5) Uani 1 1 d . . . . .
H25 H 0.1232 0.9240 -0.0304 0.036 Uiso 1 1 calc R U . . .
C26 C 0.14184(15) 0.82910(14) 0.06569(13) 0.0252(5) Uani 1 1 d . . . . .
C27 C 0.09634(16) 0.77377(17) 0.12126(16) 0.0358(6) Uani 1 1 d . . . . .
H27 H 0.1258 0.7345 0.1612 0.043 Uiso 1 1 calc R U . . .
C28 C 0.00725(16) 0.77638(17) 0.11786(15) 0.0347(6) Uani 1 1 d . . . . .
H28 H -0.0228 0.7374 0.1558 0.042 Uiso 1 1 calc R U . . .
C29 C 0.81388(14) -0.13325(14) 0.90148(12) 0.0211(4) Uani 1 1 d . . . . .
C30 C 0.83118(15) -0.08448(14) 0.81970(13) 0.0258(5) Uani 1 1 d . . . . .
C31 C 0.83016(17) -0.12376(16) 0.75464(14) 0.0318(5) Uani 1 1 d . . . . .
H31 H 0.8169 -0.1806 0.7625 0.038 Uiso 1 1 calc R U . . .
C32 C 0.84838(18) -0.07990(16) 0.67940(14) 0.0340(6) Uani 1 1 d . . . . .
H32 H 0.8490 -0.1078 0.6359 0.041 Uiso 1 1 calc R U . . .
C33 C 0.86593(18) 0.00450(16) 0.66543(14) 0.0340(6) Uani 1 1 d . . . . .
C34 C 0.8665(2) 0.04264(18) 0.73114(15) 0.0493(8) Uani 1 1 d . . . . .
H34 H 0.8783 0.1000 0.7237 0.059 Uiso 1 1 calc R U . . .
C35 C 0.8503(2) -0.00184(17) 0.80630(15) 0.0443(7) Uani 1 1 d . . . . .
H35 H 0.8523 0.0250 0.8500 0.053 Uiso 1 1 calc R U . . .
C36 C 0.88699(18) 0.04997(15) 0.58372(13) 0.0320(6) Uani 1 1 d . . . . .
C37 C 0.85958(18) 0.02509(15) 0.51972(14) 0.0342(6) Uani 1 1 d . . . . .
H37 H 0.8229 -0.0181 0.5294 0.041 Uiso 1 1 calc R U . . .
C38 C 0.88419(18) 0.06132(15) 0.44254(14) 0.0318(6) Uani 1 1 d . . . . .
C39 C 0.93565(17) 0.12667(15) 0.42880(14) 0.0303(5) Uani 1 1 d . . . . .
H39 H 0.9536 0.1523 0.3764 0.036 Uiso 1 1 calc R U . . .
C40 C 0.96032(16) 0.15391(14) 0.49161(13) 0.0275(5) Uani 1 1 d . . . . .
C41 C 0.93733(17) 0.11619(15) 0.56861(13) 0.0305(5) Uani 1 1 d . . . . .
H41 H 0.9558 0.1354 0.6110 0.037 Uiso 1 1 calc R U . . .
C42 C 0.86052(18) 0.02705(16) 0.37594(14) 0.0330(6) Uani 1 1 d . . . . .
C43 C 0.85652(18) -0.06009(16) 0.38434(14) 0.0341(6) Uani 1 1 d . . . . .
H43 H 0.8652 -0.0967 0.4336 0.041 Uiso 1 1 calc R U . . .
C44 C 0.84002(18) -0.09440(16) 0.32198(14) 0.0334(6) Uani 1 1 d . . . . .
H44 H 0.8374 -0.1542 0.3286 0.040 Uiso 1 1 calc R U . . .
C45 C 0.82723(17) -0.04172(15) 0.24965(13) 0.0291(5) Uani 1 1 d . . . . .
C46 C 0.8289(2) 0.04569(16) 0.24125(14) 0.0378(6) Uani 1 1 d . . . . .
H46 H 0.8186 0.0824 0.1924 0.045 Uiso 1 1 calc R U . . .
C47 C 0.8457(2) 0.07963(16) 0.30368(15) 0.0396(6) Uani 1 1 d . . . . .
H47 H 0.8470 0.1397 0.2973 0.047 Uiso 1 1 calc R U . . .
C48 C 0.81487(15) -0.08188(14) 0.18182(13) 0.0239(5) Uani 1 1 d . . . . .
C49 C 0.96740(16) 0.30010(14) 0.47595(13) 0.0273(5) Uani 1 1 d . . . . .
C50 C 0.95238(17) 0.33628(15) 0.54346(13) 0.0313(5) Uani 1 1 d . . . . .
H50 H 0.9733 0.3042 0.5910 0.038 Uiso 1 1 calc R U . . .
C51 C 0.90680(18) 0.41947(15) 0.54179(13) 0.0323(6) Uani 1 1 d . . . . .
C52 C 0.87784(18) 0.46505(15) 0.47028(14) 0.0328(6) Uani 1 1 d . . . . .
H52 H 0.8451 0.5215 0.4687 0.039 Uiso 1 1 calc R U . . .
C53 C 0.89570(17) 0.42988(15) 0.40150(14) 0.0311(5) Uani 1 1 d . . . . .
C54 C 0.94023(17) 0.34592(15) 0.40524(13) 0.0305(5) Uani 1 1 d . . . . .
H54 H 0.9520 0.3201 0.3594 0.037 Uiso 1 1 calc R U . . .
C55 C 0.88921(18) 0.46061(15) 0.61325(14) 0.0330(6) Uani 1 1 d . . . . .
C56 C 0.8788(3) 0.41245(17) 0.68843(15) 0.0559(9) Uani 1 1 d . . . . .
H56 H 0.8829 0.3516 0.6949 0.067 Uiso 1 1 calc R U . . .
C57 C 0.8626(2) 0.45197(18) 0.75433(15) 0.0538(9) Uani 1 1 d . . . . .
H57 H 0.8560 0.4178 0.8054 0.065 Uiso 1 1 calc R U . . .
C58 C 0.85586(16) 0.53973(15) 0.74665(13) 0.0280(5) Uani 1 1 d . . . . .
C59 C 0.86592(18) 0.58827(16) 0.67198(14) 0.0326(6) Uani 1 1 d . . . . .
H59 H 0.8613 0.6491 0.6657 0.039 Uiso 1 1 calc R U . . .
C60 C 0.88263(19) 0.54911(16) 0.60647(14) 0.0367(6) Uani 1 1 d . . . . .
H60 H 0.8898 0.5835 0.5556 0.044 Uiso 1 1 calc R U . . .
C61 C 0.83586(14) 0.58411(14) 0.81711(12) 0.0234(5) Uani 1 1 d . . . . .
C62 C 0.87137(17) 0.48249(15) 0.32456(13) 0.0311(5) Uani 1 1 d . . . . .
C63 C 0.8545(2) 0.44439(16) 0.26394(14) 0.0402(7) Uani 1 1 d . . . . .
H63 H 0.8553 0.3838 0.2724 0.048 Uiso 1 1 calc R U . . .
C64 C 0.83653(19) 0.49360(16) 0.19182(14) 0.0375(6) Uani 1 1 d . . . . .
H64 H 0.8251 0.4664 0.1513 0.045 Uiso 1 1 calc R U . . .
C65 C 0.83490(15) 0.58169(14) 0.17768(13) 0.0248(5) Uani 1 1 d . . . . .
C66 C 0.84950(17) 0.62043(15) 0.23891(13) 0.0302(5) Uani 1 1 d . . . . .
H66 H 0.8469 0.6812 0.2309 0.036 Uiso 1 1 calc R U . . .
C67 C 0.86759(18) 0.57135(16) 0.31086(14) 0.0338(6) Uani 1 1 d . . . . .
H67 H 0.8776 0.5988 0.3518 0.041 Uiso 1 1 calc R U . . .
C68 C 0.82259(14) 0.63505(14) 0.09791(12) 0.0210(4) Uani 1 1 d . . . . .

loop_
_atom_site_aniso_label
_atom_site_aniso_U_11
_atom_site_aniso_U_22
_atom_site_aniso_U_33
_atom_site_aniso_U_23
_atom_site_aniso_U_13
_atom_site_aniso_U_12
Co1 0.01681(16) 0.02262(17) 0.01494(15) -0.00287(12) -0.00224(11) -0.00711(12)
Co2 0.01911(16) 0.02306(17) 0.01439(15) -0.00237(12) -0.00290(12) -0.00794(12)
O1 0.0307(9) 0.0237(8) 0.0237(8) -0.0007(6) -0.0026(7) -0.0087(7)
O2 0.0286(8) 0.0320(8) 0.0161(7) -0.0017(6) -0.0041(6) -0.0119(7)
O3 0.0397(10) 0.0290(9) 0.0180(8) -0.0020(7) -0.0049(7) -0.0068(7)
O4 0.0409(10) 0.0257(9) 0.0201(8) -0.0057(6) -0.0043(7) -0.0079(7)
O5 0.0369(9) 0.0219(8) 0.0235(8) 0.0008(6) -0.0031(7) -0.0062(7)
O6 0.0248(8) 0.0351(9) 0.0168(7) -0.0024(6) -0.0033(6) -0.0123(7)
O7 0.0370(9) 0.0297(8) 0.0180(8) -0.0034(6) -0.0061(7) -0.0089(7)
O8 0.0408(10) 0.0284(9) 0.0198(8) -0.0050(7) -0.0049(7) -0.0116(7)
O9 0.0390(9) 0.0240(8) 0.0264(8) -0.0033(7) -0.0037(7) -0.0079(7)
N1 0.0214(10) 0.0301(10) 0.0269(10) -0.0033(8) -0.0039(8) -0.0085(8)
N2 0.0206(11) 0.0555(14) 0.0496(14) 0.0142(11) -0.0114(10) -0.0149(10)
N3 0.0215(11) 0.0402(12) 0.0549(14) 0.0114(11) -0.0083(10) -0.0123(9)
N4 0.0231(10) 0.0241(10) 0.0226(9) -0.0043(8) -0.0017(8) -0.0066(8)
N5 0.0220(10) 0.0300(10) 0.0233(10) -0.0053(8) -0.0031(8) -0.0067(8)
N6 0.0223(11) 0.0447(13) 0.0536(14) 0.0139(11) -0.0111(10) -0.0116(10)
N7 0.0260(11) 0.0523(14) 0.0580(15) 0.0220(12) -0.0141(11) -0.0168(10)
N8 0.0252(10) 0.0284(10) 0.0243(10) -0.0013(8) -0.0041(8) -0.0088(8)
C1 0.0259(13) 0.0477(16) 0.0474(16) 0.0142(13) -0.0083(12) -0.0166(12)
C2 0.0245(13) 0.0471(16) 0.0517(17) 0.0145(13) -0.0147(12) -0.0103(12)
C3 0.0205(12) 0.0329(13) 0.0358(13) -0.0053(11) -0.0030(10) -0.0079(10)
C4 0.0248(13) 0.0523(17) 0.0511(17) 0.0189(14) -0.0073(12) -0.0176(12)
C5 0.0234(13) 0.0477(16) 0.0471(16) 0.0149(13) -0.0118(11) -0.0130(12)
C6 0.0215(12) 0.0323(13) 0.0373(14) -0.0025(11) -0.0042(10) -0.0090(10)
C7 0.0238(13) 0.0400(15) 0.0597(18) 0.0113(13) -0.0071(12) -0.0143(11)
C8 0.0212(11) 0.0280(12) 0.0320(13) -0.0033(10) -0.0044(10) -0.0069(9)
C9 0.0253(13) 0.0496(16) 0.0457(16) 0.0117(13) -0.0070(12) -0.0150(12)
C10 0.0233(12) 0.0340(13) 0.0252(12) 0.0029(10) -0.0054(9) -0.0061(10)
C11 0.0230(12) 0.0299(12) 0.0313(13) 0.0025(10) -0.0013(10) -0.0088(10)
C12 0.0218(11) 0.0247(12) 0.0277(12) -0.0065(9) -0.0016(9) -0.0058(9)
C13 0.0221(11) 0.0299(12) 0.0263(12) 0.0011(10) -0.0054(9) -0.0041(9)
C14 0.0233(12) 0.0259(12) 0.0260(12) -0.0009(9) -0.0009(9) -0.0071(9)
C15 0.0233(12) 0.0294(12) 0.0324(13) -0.0003(10) -0.0030(10) -0.0083(10)
C16 0.0232(12) 0.0314(13) 0.0331(13) 0.0013(10) -0.0099(10) -0.0024(10)
C17 0.0230(12) 0.0313(13) 0.0312(13) -0.0036(10) -0.0031(10) -0.0073(10)
C18 0.0269(13) 0.0455(15) 0.0356(14) 0.0093(12) -0.0049(11) -0.0152(11)
C19 0.0249(12) 0.0431(15) 0.0291(13) 0.0058(11) -0.0080(10) -0.0072(11)
C20 0.0226(12) 0.0309(13) 0.0331(13) -0.0016(10) -0.0052(10) -0.0074(10)
C21 0.0274(14) 0.0552(18) 0.0606(19) 0.0266(15) -0.0186(13) -0.0136(13)
C22 0.0240(12) 0.0267(12) 0.0305(12) -0.0033(10) -0.0026(10) -0.0051(10)
C23 0.0260(13) 0.0406(15) 0.0507(16) 0.0109(13) -0.0106(12) -0.0088(11)
C24 0.0255(12) 0.0345(13) 0.0264(12) 0.0030(10) -0.0059(10) -0.0093(10)
C25 0.0256(12) 0.0333(13) 0.0286(12) 0.0037(10) -0.0011(10) -0.0115(10)
C26 0.0265(12) 0.0238(11) 0.0268(12) -0.0048(9) -0.0046(9) -0.0066(9)
C27 0.0282(13) 0.0360(14) 0.0400(14) 0.0096(11) -0.0101(11) -0.0095(11)
C28 0.0259(13) 0.0382(14) 0.0369(14) 0.0098(11) -0.0052(11) -0.0135(11)
C29 0.0194(11) 0.0258(12) 0.0180(11) -0.0031(9) -0.0020(8) -0.0038(9)
C30 0.0328(13) 0.0256(12) 0.0203(11) -0.0020(9) -0.0044(9) -0.0089(10)
C31 0.0461(15) 0.0278(12) 0.0248(12) -0.0019(10) -0.0060(11) -0.0157(11)
C32 0.0559(16) 0.0320(13) 0.0191(11) -0.0066(10) -0.0071(11) -0.0154(12)
C33 0.0556(16) 0.0278(13) 0.0208(12) -0.0022(10) -0.0037(11) -0.0148(12)
C34 0.102(3) 0.0316(14) 0.0217(13) -0.0034(11) -0.0044(14) -0.0315(15)
C35 0.082(2) 0.0352(15) 0.0219(13) -0.0082(11) -0.0028(13) -0.0249(14)
C36 0.0518(16) 0.0249(12) 0.0207(12) -0.0043(9) -0.0040(11) -0.0094(11)
C37 0.0567(17) 0.0272(13) 0.0223(12) -0.0012(10) -0.0078(11) -0.0167(12)
C38 0.0523(16) 0.0239(12) 0.0217(12) -0.0042(9) -0.0081(11) -0.0089(11)
C39 0.0473(15) 0.0237(12) 0.0203(11) -0.0043(9) -0.0038(10) -0.0060(11)
C40 0.0382(13) 0.0198(11) 0.0254(12) -0.0035(9) -0.0049(10) -0.0067(10)
C41 0.0492(15) 0.0253(12) 0.0192(11) -0.0047(9) -0.0064(10) -0.0088(11)
C42 0.0482(15) 0.0318(13) 0.0218(12) -0.0050(10) -0.0045(11) -0.0131(11)
C43 0.0559(16) 0.0293(13) 0.0204(12) -0.0010(10) -0.0112(11) -0.0137(12)
C44 0.0496(16) 0.0275(12) 0.0266(12) -0.0027(10) -0.0079(11) -0.0146(11)
C45 0.0406(14) 0.0289(12) 0.0201(11) -0.0020(9) -0.0061(10) -0.0116(11)
C46 0.0658(18) 0.0291(13) 0.0213(12) 0.0007(10) -0.0112(12) -0.0154(12)
C47 0.0707(19) 0.0252(13) 0.0260(13) 0.0010(10) -0.0117(13) -0.0168(13)
C48 0.0261(12) 0.0279(12) 0.0196(11) -0.0046(9) -0.0029(9) -0.0085(9)
C49 0.0391(13) 0.0223(11) 0.0223(11) -0.0032(9) -0.0036(10) -0.0102(10)
C50 0.0498(15) 0.0255(12) 0.0202(11) -0.0012(9) -0.0070(11) -0.0108(11)
C51 0.0535(16) 0.0265(12) 0.0195(11) -0.0033(9) -0.0057(11) -0.0126(11)
C52 0.0537(16) 0.0228(12) 0.0233(12) -0.0038(10) -0.0069(11) -0.0075(11)
C53 0.0481(15) 0.0257(12) 0.0221(12) -0.0015(10) -0.0064(11) -0.0136(11)
C54 0.0484(15) 0.0267(12) 0.0196(11) -0.0039(9) -0.0039(10) -0.0140(11)
C55 0.0511(16) 0.0272(13) 0.0212(12) -0.0032(10) -0.0070(11) -0.0062(11)
C56 0.119(3) 0.0231(13) 0.0227(13) -0.0039(11) -0.0053(16) -0.0061(16)
C57 0.112(3) 0.0300(14) 0.0178(12) -0.0013(11) -0.0078(15) -0.0083(16)
C58 0.0375(13) 0.0282(12) 0.0193(11) -0.0037(9) -0.0061(10) -0.0057(10)
C59 0.0504(16) 0.0245(12) 0.0245(12) -0.0033(10) -0.0030(11) -0.0123(11)
C60 0.0632(18) 0.0300(13) 0.0179(11) -0.0012(10) -0.0012(11) -0.0156(12)
C61 0.0251(11) 0.0271(12) 0.0190(11) -0.0037(9) -0.0045(9) -0.0058(9)
C62 0.0479(15) 0.0264(12) 0.0205(11) -0.0023(9) -0.0056(11) -0.0102(11)
C63 0.078(2) 0.0217(12) 0.0229(12) -0.0020(10) -0.0124(13) -0.0094(13)
C64 0.0612(18) 0.0335(14) 0.0222(12) -0.0060(10) -0.0111(12) -0.0129(12)
C65 0.0292(12) 0.0272(12) 0.0186(11) -0.0029(9) -0.0024(9) -0.0077(10)
C66 0.0461(15) 0.0240(12) 0.0232(12) -0.0024(9) -0.0073(11) -0.0116(11)
C67 0.0538(16) 0.0298(13) 0.0212(12) -0.0042(10) -0.0076(11) -0.0132(12)
C68 0.0181(10) 0.0257(12) 0.0183(11) -0.0031(9) 0.0015(8) -0.0049(9)

loop_
_atom_type_symbol
_atom_type_description
_atom_type_scat_dispersion_real
_atom_type_scat_dispersion_imag
_atom_type_scat_source
C C 0.0148 0.0070 'International Tables Vol C Tables 4.2.6.8 and 6.1.1.4'
H H 0.0000 0.0000 'International Tables Vol C Tables 4.2.6.8 and 6.1.1.4'
Co Co -0.6671 2.8827 'International Tables Vol C Tables 4.2.6.8 and 6.1.1.4'
N N 0.0253 0.0136 'International Tables Vol C Tables 4.2.6.8 and 6.1.1.4'
O O 0.0412 0.0250 'International Tables Vol C Tables 4.2.6.8 and 6.1.1.4'

loop_
_geom_angle_atom_site_label_1
_geom_angle_atom_site_label_2
_geom_angle_atom_site_label_3
_geom_angle
_geom_angle_site_symmetry_1
_geom_angle_site_symmetry_3
_geom_angle_publ_flag
O1 Co1 O6 118.76(6) . 1_546 ?
O1 Co1 N1 87.20(7) . . ?
O6 Co1 N1 88.87(7) 1_546 . ?
O1 Co1 O4 89.84(6) . 1_545 ?
O6 Co1 O4 151.40(6) 1_546 1_545 ?
N1 Co1 O4 92.63(7) . 1_545 ?
O1 Co1 N4 90.39(7) . 1_655 ?
O6 Co1 N4 91.28(6) 1_546 1_655 ?
N1 Co1 N4 177.33(7) . 1_655 ?
O4 Co1 N4 88.50(7) 1_545 1_655 ?
O1 Co1 O3 149.51(6) . 1_545 ?
O6 Co1 O3 91.49(6) 1_546 1_545 ?
N1 Co1 O3 89.87(7) . 1_545 ?
O4 Co1 O3 59.97(6) 1_545 1_545 ?
N4 Co1 O3 92.80(6) 1_655 1_545 ?
O1 Co1 C61 119.72(7) . 1_545 ?
O6 Co1 C61 121.48(7) 1_546 1_545 ?
N1 Co1 C61 92.05(7) . 1_545 ?
O4 Co1 C61 29.94(7) 1_545 1_545 ?
N4 Co1 C61 90.14(7) 1_655 1_545 ?
O3 Co1 C61 30.04(6) 1_545 1_545 ?
O5 Co2 O2 115.66(6) . 1_564 ?
O5 Co2 O8 92.61(6) . 1_565 ?
O2 Co2 O8 151.49(6) 1_564 1_565 ?
O5 Co2 N5 89.23(7) . . ?
O2 Co2 N5 92.81(7) 1_564 . ?
O8 Co2 N5 91.06(7) 1_565 . ?
O5 Co2 N8 87.74(7) . 1_655 ?
O2 Co2 N8 88.23(7) 1_564 1_655 ?
O8 Co2 N8 89.38(7) 1_565 1_655 ?
N5 Co2 N8 176.95(7) . 1_655 ?
O5 Co2 O7 152.28(6) . 1_565 ?
O2 Co2 O7 91.17(6) 1_564 1_565 ?
O8 Co2 O7 60.32(6) 1_565 1_565 ?
N5 Co2 O7 96.62(7) . 1_565 ?
N8 Co2 O7 86.21(7) 1_655 1_565 ?
O5 Co2 C48 122.30(7) . 1_565 ?
O2 Co2 C48 121.23(7) 1_564 1_565 ?
O8 Co2 C48 30.29(7) 1_565 1_565 ?
N5 Co2 C48 96.68(7) . 1_565 ?
N8 Co2 C48 85.21(7) 1_655 1_565 ?
O7 Co2 C48 30.18(6) 1_565 1_565 ?
C29 O1 Co1 152.39(15) . . ?
C29 O2 Co2 122.33(14) . 1_546 ?
C61 O3 Co1 87.96(13) . 1_565 ?
C61 O4 Co1 91.48(13) . 1_565 ?
C68 O5 Co2 160.46(15) . . ?
C68 O6 Co1 118.74(14) . 1_564 ?
C48 O7 Co2 86.95(13) . 1_545 ?
C48 O8 Co2 90.96(13) . 1_545 ?
C49 O9 C40 112.23(18) . . ?
C5 N1 C1 116.9(2) . . ?
C5 N1 Co1 121.95(16) . . ?
C1 N1 Co1 121.10(16) . . ?
C6 N2 C9 117.2(2) . . ?
C7 N3 C8 116.9(2) . . ?
C14 N4 C10 116.43(19) . . ?
C14 N4 Co1 122.04(15) . 1_455 ?
C10 N4 Co1 121.32(15) . 1_455 ?
C19 N5 C15 116.90(19) . . ?
C19 N5 Co2 121.56(15) . . ?
C15 N5 Co2 121.26(15) . . ?
C23 N6 C20 117.4(2) . . ?
C22 N7 C21 117.2(2) . . ?
C24 N8 C28 116.6(2) . . ?
C24 N8 Co2 122.44(15) . 1_455 ?
C28 N8 Co2 120.80(15) . 1_455 ?
N1 C1 C2 123.5(2) . . ?
N1 C1 H1 118.2 . . ?
C2 C1 H1 118.2 . . ?
C1 C2 C3 119.5(2) . . ?
C1 C2 H2 120.2 . . ?
C3 C2 H2 120.2 . . ?
C4 C3 C2 117.1(2) . . ?
C4 C3 C6 119.9(2) . . ?
C2 C3 C6 123.0(2) . . ?
C3 C4 C5 119.6(2) . . ?
C3 C4 H4 120.2 . . ?
C5 C4 H4 120.2 . . ?
N1 C5 C4 123.4(2) . . ?
N1 C5 H5 118.3 . . ?
C4 C5 H5 118.3 . . ?
N2 C6 C7 120.4(2) . . ?
N2 C6 C3 116.5(2) . . ?
C7 C6 C3 123.1(2) . . ?
N3 C7 C6 122.7(2) . . ?
N3 C7 H7 118.6 . . ?
C6 C7 H7 118.6 . . ?
N3 C8 C9 120.3(2) . . ?
N3 C8 C12 117.5(2) . . ?
C9 C8 C12 122.2(2) . . ?
N2 C9 C8 122.5(2) . . ?
N2 C9 H9 118.8 . . ?
C8 C9 H9 118.8 . . ?
N4 C10 C11 123.6(2) . . ?
N4 C10 H10 118.2 . . ?
C11 C10 H10 118.2 . . ?
C10 C11 C12 119.5(2) . . ?
C10 C11 H11 120.3 . . ?
C12 C11 H11 120.3 . . ?
C11 C12 C13 117.2(2) . . ?
C11 C12 C8 121.2(2) . . ?
C13 C12 C8 121.6(2) . . ?
C14 C13 C12 119.0(2) . . ?
C14 C13 H13 120.5 . . ?
C12 C13 H13 120.5 . . ?
N4 C14 C13 124.2(2) . . ?
N4 C14 H14 117.9 . . ?
C13 C14 H14 117.9 . . ?
N5 C15 C16 123.2(2) . . ?
N5 C15 H15 118.4 . . ?
C16 C15 H15 118.4 . . ?
C15 C16 C17 119.7(2) . . ?
C15 C16 H16 120.2 . . ?
C17 C16 H16 120.2 . . ?
C18 C17 C16 117.4(2) . . ?
C18 C17 C20 123.3(2) . . ?
C16 C17 C20 119.3(2) . . ?
C19 C18 C17 119.0(2) . . ?
C19 C18 H18 120.5 . . ?
C17 C18 H18 120.5 . . ?
N5 C19 C18 123.8(2) . . ?
N5 C19 H19 118.1 . . ?
C18 C19 H19 118.1 . . ?
N6 C20 C21 119.6(2) . . ?
N6 C20 C17 116.3(2) . . ?
C21 C20 C17 124.1(2) . . ?
N7 C21 C20 122.9(2) . . ?
N7 C21 H21 118.5 . . ?
C20 C21 H21 118.5 . . ?
N7 C22 C23 120.2(2) . . ?
N7 C22 C26 117.6(2) . . ?
C23 C22 C26 122.2(2) . . ?
N6 C23 C22 122.7(2) . . ?
N6 C23 H23 118.6 . . ?
C22 C23 H23 118.6 . . ?
N8 C24 C25 124.0(2) . . ?
N8 C24 H24 118.0 . . ?
C25 C24 H24 118.0 . . ?
C24 C25 C26 119.1(2) . . ?
C24 C25 H25 120.4 . . ?
C26 C25 H25 120.4 . . ?
C27 C26 C25 117.5(2) . . ?
C27 C26 C22 120.2(2) . . ?
C25 C26 C22 122.3(2) . . ?
C26 C27 C28 119.3(2) . . ?
C26 C27 H27 120.4 . . ?
C28 C27 H27 120.4 . . ?
N8 C28 C27 123.6(2) . . ?
N8 C28 H28 118.2 . . ?
C27 C28 H28 118.2 . . ?
O1 C29 O2 124.7(2) . . ?
O1 C29 C30 118.49(18) . . ?
O2 C29 C30 116.78(19) . . ?
C35 C30 C31 118.5(2) . . ?
C35 C30 C29 121.6(2) . . ?
C31 C30 C29 119.9(2) . . ?
C32 C31 C30 120.0(2) . . ?
C32 C31 H31 120.0 . . ?
C30 C31 H31 120.0 . . ?
C31 C32 C33 121.7(2) . . ?
C31 C32 H32 119.2 . . ?
C33 C32 H32 119.2 . . ?
C32 C33 C34 117.4(2) . . ?
C32 C33 C36 120.7(2) . . ?
C34 C33 C36 121.8(2) . . ?
C35 C34 C33 120.9(2) . . ?
C35 C34 H34 119.6 . . ?
C33 C34 H34 119.6 . . ?
C34 C35 C30 121.4(2) . . ?
C34 C35 H35 119.3 . . ?
C30 C35 H35 119.3 . . ?
C41 C36 C37 118.2(2) . . ?
C41 C36 C33 121.1(2) . . ?
C37 C36 C33 120.7(2) . . ?
C38 C37 C36 122.1(2) . . ?
C38 C37 H37 118.9 . . ?
C36 C37 H37 118.9 . . ?
C37 C38 C39 118.6(2) . . ?
C37 C38 C42 120.3(2) . . ?
C39 C38 C42 121.0(2) . . ?
C40 C39 C38 119.7(2) . . ?
C40 C39 H39 120.2 . . ?
C38 C39 H39 120.2 . . ?
C39 C40 C41 121.5(2) . . ?
C39 C40 O9 119.9(2) . . ?
C41 C40 O9 118.5(2) . . ?
C40 C41 C36 119.8(2) . . ?
C40 C41 H41 120.1 . . ?
C36 C41 H41 120.1 . . ?
C43 C42 C47 118.5(2) . . ?
C43 C42 C38 119.7(2) . . ?
C47 C42 C38 121.8(2) . . ?
C44 C43 C42 120.8(2) . . ?
C44 C43 H43 119.6 . . ?
C42 C43 H43 119.6 . . ?
C43 C44 C45 120.2(2) . . ?
C43 C44 H44 119.9 . . ?
C45 C44 H44 119.9 . . ?
C46 C45 C44 119.4(2) . . ?
C46 C45 C48 121.7(2) . . ?
C44 C45 C48 118.9(2) . . ?
C47 C46 C45 120.1(2) . . ?
C47 C46 H46 119.9 . . ?
C45 C46 H46 119.9 . . ?
C46 C47 C42 120.9(2) . . ?
C46 C47 H47 119.5 . . ?
C42 C47 H47 119.5 . . ?
O7 C48 O8 121.16(19) . . ?
O7 C48 C45 120.4(2) . . ?
O8 C48 C45 118.37(19) . . ?
O7 C48 Co2 62.87(11) . 1_545 ?
O8 C48 Co2 58.75(11) . 1_545 ?
C45 C48 Co2 170.46(17) . 1_545 ?
C54 C49 C50 121.5(2) . . ?
C54 C49 O9 119.1(2) . . ?
C50 C49 O9 119.4(2) . . ?
C49 C50 C51 120.0(2) . . ?
C49 C50 H50 120.0 . . ?
C51 C50 H50 120.0 . . ?
C50 C51 C52 118.2(2) . . ?
C50 C51 C55 121.6(2) . . ?
C52 C51 C55 120.1(2) . . ?
C53 C52 C51 121.8(2) . . ?
C53 C52 H52 119.1 . . ?
C51 C52 H52 119.1 . . ?
C54 C53 C52 118.6(2) . . ?
C54 C53 C62 120.5(2) . . ?
C52 C53 C62 120.8(2) . . ?
C49 C54 C53 119.7(2) . . ?
C49 C54 H54 120.1 . . ?
C53 C54 H54 120.1 . . ?
C60 C55 C56 117.7(2) . . ?
C60 C55 C51 120.6(2) . . ?
C56 C55 C51 121.7(2) . . ?
C55 C56 C57 120.9(2) . . ?
C55 C56 H56 119.6 . . ?
C57 C56 H56 119.6 . . ?
C58 C57 C56 120.8(2) . . ?
C58 C57 H57 119.6 . . ?
C56 C57 H57 119.6 . . ?
C57 C58 C59 118.8(2) . . ?
C57 C58 C61 121.6(2) . . ?
C59 C58 C61 119.5(2) . . ?
C60 C59 C58 120.5(2) . . ?
C60 C59 H59 119.7 . . ?
C58 C59 H59 119.7 . . ?
C59 C60 C55 121.3(2) . . ?
C59 C60 H60 119.3 . . ?
C55 C60 H60 119.3 . . ?
O4 C61 O3 120.55(19) . . ?
O4 C61 C58 118.80(19) . . ?
O3 C61 C58 120.7(2) . . ?
O4 C61 Co1 58.58(11) . 1_565 ?
O3 C61 Co1 62.00(11) . 1_565 ?
C58 C61 Co1 176.72(17) . 1_565 ?
C67 C62 C63 118.1(2) . . ?
C67 C62 C53 120.3(2) . . ?
C63 C62 C53 121.6(2) . . ?
C64 C63 C62 120.8(2) . . ?
C64 C63 H63 119.6 . . ?
C62 C63 H63 119.6 . . ?
C63 C64 C65 121.0(2) . . ?
C63 C64 H64 119.5 . . ?
C65 C64 H64 119.5 . . ?
C64 C65 C66 118.4(2) . . ?
C64 C65 C68 121.7(2) . . ?
C66 C65 C68 119.9(2) . . ?
C67 C66 C65 120.6(2) . . ?
C67 C66 H66 119.7 . . ?
C65 C66 H66 119.7 . . ?
C66 C67 C62 121.1(2) . . ?
C66 C67 H67 119.5 . . ?
C62 C67 H67 119.5 . . ?
O5 C68 O6 123.8(2) . . ?
O5 C68 C65 117.47(18) . . ?
O6 C68 C65 118.69(19) . . ?

loop_
_geom_bond_atom_site_label_1
_geom_bond_atom_site_label_2
_geom_bond_distance
_geom_bond_site_symmetry_2
_geom_bond_publ_flag
Co1 O1 2.0315(15) . ?
Co1 O6 2.0572(15) 1_546 ?
Co1 N1 2.1452(18) . ?
Co1 O4 2.1463(15) 1_545 ?
Co1 N4 2.1535(18) 1_655 ?
Co1 O3 2.2214(16) 1_545 ?
Co1 C61 2.514(2) 1_545 ?
Co2 O5 1.9968(15) . ?
Co2 O2 2.0272(15) 1_564 ?
Co2 O8 2.1324(15) 1_565 ?
Co2 N5 2.1450(18) . ?
Co2 N8 2.1647(19) 1_655 ?
Co2 O7 2.2229(15) 1_565 ?
Co2 C48 2.494(2) 1_565 ?
O1 C29 1.253(3) . ?
O2 C29 1.261(3) . ?
O2 Co2 2.0271(15) 1_546 ?
O3 C61 1.259(3) . ?
O3 Co1 2.2214(16) 1_565 ?
O4 C61 1.255(3) . ?
O4 Co1 2.1463(15) 1_565 ?
O5 C68 1.250(3) . ?
O6 C68 1.263(3) . ?
O6 Co1 2.0572(15) 1_564 ?
O7 C48 1.256(3) . ?
O7 Co2 2.2228(15) 1_545 ?
O8 C48 1.258(3) . ?
O8 Co2 2.1325(15) 1_545 ?
O9 C49 1.398(3) . ?
O9 C40 1.401(3) . ?
N1 C5 1.328(3) . ?
N1 C1 1.330(3) . ?
N2 C6 1.330(3) . ?
N2 C9 1.331(3) . ?
N3 C7 1.332(3) . ?
N3 C8 1.336(3) . ?
N4 C14 1.335(3) . ?
N4 C10 1.340(3) . ?
N4 Co1 2.1535(18) 1_455 ?
N5 C19 1.331(3) . ?
N5 C15 1.335(3) . ?
N6 C23 1.327(3) . ?
N6 C20 1.334(3) . ?
N7 C22 1.326(3) . ?
N7 C21 1.328(3) . ?
N8 C24 1.335(3) . ?
N8 C28 1.335(3) . ?
N8 Co2 2.1648(19) 1_455 ?
C1 C2 1.384(4) . ?
C1 H1 0.9500 . ?
C2 C3 1.385(4) . ?
C2 H2 0.9500 . ?
C3 C4 1.379(4) . ?
C3 C6 1.490(3) . ?
C4 C5 1.389(4) . ?
C4 H4 0.9500 . ?
C5 H5 0.9500 . ?
C6 C7 1.385(4) . ?
C7 H7 0.9500 . ?
C8 C9 1.391(3) . ?
C8 C12 1.476(3) . ?
C9 H9 0.9500 . ?
C10 C11 1.384(3) . ?
C10 H10 0.9500 . ?
C11 C12 1.392(3) . ?
C11 H11 0.9500 . ?
C12 C13 1.394(3) . ?
C13 C14 1.382(3) . ?
C13 H13 0.9500 . ?
C14 H14 0.9500 . ?
C15 C16 1.379(3) . ?
C15 H15 0.9500 . ?
C16 C17 1.385(3) . ?
C16 H16 0.9500 . ?
C17 C18 1.385(3) . ?
C17 C20 1.482(3) . ?
C18 C19 1.385(3) . ?
C18 H18 0.9500 . ?
C19 H19 0.9500 . ?
C20 C21 1.392(4) . ?
C21 H21 0.9500 . ?
C22 C23 1.388(4) . ?
C22 C26 1.482(3) . ?
C23 H23 0.9500 . ?
C24 C25 1.380(3) . ?
C24 H24 0.9500 . ?
C25 C26 1.389(3) . ?
C25 H25 0.9500 . ?
C26 C27 1.386(3) . ?
C27 C28 1.387(3) . ?
C27 H27 0.9500 . ?
C28 H28 0.9500 . ?
C29 C30 1.497(3) . ?
C30 C35 1.377(3) . ?
C30 C31 1.402(3) . ?
C31 C32 1.377(3) . ?
C31 H31 0.9500 . ?
C32 C33 1.395(3) . ?
C32 H32 0.9500 . ?
C33 C34 1.400(3) . ?
C33 C36 1.486(3) . ?
C34 C35 1.375(4) . ?
C34 H34 0.9500 . ?
C35 H35 0.9500 . ?
C36 C41 1.393(3) . ?
C36 C37 1.396(3) . ?
C37 C38 1.385(3) . ?
C37 H37 0.9500 . ?
C38 C39 1.395(3) . ?
C38 C42 1.490(3) . ?
C39 C40 1.377(3) . ?
C39 H39 0.9500 . ?
C40 C41 1.384(3) . ?
C41 H41 0.9500 . ?
C42 C43 1.386(3) . ?
C42 C47 1.392(3) . ?
C43 C44 1.381(3) . ?
C43 H43 0.9500 . ?
C44 C45 1.388(3) . ?
C44 H44 0.9500 . ?
C45 C46 1.383(3) . ?
C45 C48 1.500(3) . ?
C46 C47 1.380(3) . ?
C46 H46 0.9500 . ?
C47 H47 0.9500 . ?
C48 Co2 2.494(2) 1_545 ?
C49 C54 1.382(3) . ?
C49 C50 1.382(3) . ?
C50 C51 1.387(3) . ?
C50 H50 0.9500 . ?
C51 C52 1.402(3) . ?
C51 C55 1.488(3) . ?
C52 C53 1.393(3) . ?
C52 H52 0.9500 . ?
C53 C54 1.390(3) . ?
C53 C62 1.493(3) . ?
C54 H54 0.9500 . ?
C55 C60 1.385(3) . ?
C55 C56 1.387(4) . ?
C56 C57 1.387(4) . ?
C56 H56 0.9500 . ?
C57 C58 1.371(4) . ?
C57 H57 0.9500 . ?
C58 C59 1.381(3) . ?
C58 C61 1.503(3) . ?
C59 C60 1.378(3) . ?
C59 H59 0.9500 . ?
C60 H60 0.9500 . ?
C61 Co1 2.514(2) 1_565 ?
C62 C67 1.388(3) . ?
C62 C63 1.393(3) . ?
C63 C64 1.380(3) . ?
C63 H63 0.9500 . ?
C64 C65 1.380(3) . ?
C64 H64 0.9500 . ?
C65 C66 1.396(3) . ?
C65 C68 1.498(3) . ?
C66 C67 1.377(3) . ?
C66 H66 0.9500 . ?
C67 H67 0.9500 . ?

loop_
_geom_torsion_atom_site_label_1
_geom_torsion_atom_site_label_2
_geom_torsion_atom_site_label_3
_geom_torsion_atom_site_label_4
_geom_torsion
_geom_torsion_site_symmetry_1
_geom_torsion_site_symmetry_2
_geom_torsion_site_symmetry_3
_geom_torsion_site_symmetry_4
_geom_torsion_publ_flag
C5 N1 C1 C2 -1.4(4) . . . . ?
Co1 N1 C1 C2 176.4(2) . . . . ?
N1 C1 C2 C3 1.7(5) . . . . ?
C1 C2 C3 C4 -0.9(4) . . . . ?
C1 C2 C3 C6 -179.2(3) . . . . ?
C2 C3 C4 C5 0.1(4) . . . . ?
C6 C3 C4 C5 178.5(3) . . . . ?
C1 N1 C5 C4 0.5(4) . . . . ?
Co1 N1 C5 C4 -177.3(2) . . . . ?
C3 C4 C5 N1 0.1(5) . . . . ?
C9 N2 C6 C7 1.2(4) . . . . ?
C9 N2 C6 C3 -179.1(2) . . . . ?
C4 C3 C6 N2 -3.5(4) . . . . ?
C2 C3 C6 N2 174.7(3) . . . . ?
C4 C3 C6 C7 176.2(3) . . . . ?
C2 C3 C6 C7 -5.6(4) . . . . ?
C8 N3 C7 C6 1.1(4) . . . . ?
N2 C6 C7 N3 -2.1(5) . . . . ?
C3 C6 C7 N3 178.2(3) . . . . ?
C7 N3 C8 C9 0.7(4) . . . . ?
C7 N3 C8 C12 -177.8(2) . . . . ?
C6 N2 C9 C8 0.5(4) . . . . ?
N3 C8 C9 N2 -1.5(4) . . . . ?
C12 C8 C9 N2 176.9(3) . . . . ?
C14 N4 C10 C11 -1.9(3) . . . . ?
Co1 N4 C10 C11 172.91(18) 1_455 . . . ?
N4 C10 C11 C12 1.2(4) . . . . ?
C10 C11 C12 C13 0.1(3) . . . . ?
C10 C11 C12 C8 178.5(2) . . . . ?
N3 C8 C12 C11 6.6(3) . . . . ?
C9 C8 C12 C11 -171.9(2) . . . . ?
N3 C8 C12 C13 -175.1(2) . . . . ?
C9 C8 C12 C13 6.5(4) . . . . ?
C11 C12 C13 C14 -0.7(3) . . . . ?
C8 C12 C13 C14 -179.1(2) . . . . ?
C10 N4 C14 C13 1.3(3) . . . . ?
Co1 N4 C14 C13 -173.49(18) 1_455 . . . ?
C12 C13 C14 N4 0.0(4) . . . . ?
C19 N5 C15 C16 -0.9(4) . . . . ?
Co2 N5 C15 C16 173.13(18) . . . . ?
N5 C15 C16 C17 1.2(4) . . . . ?
C15 C16 C17 C18 -0.5(4) . . . . ?
C15 C16 C17 C20 179.3(2) . . . . ?
C16 C17 C18 C19 -0.2(4) . . . . ?
C20 C17 C18 C19 179.9(2) . . . . ?
C15 N5 C19 C18 0.1(4) . . . . ?
Co2 N5 C19 C18 -174.0(2) . . . . ?
C17 C18 C19 N5 0.5(4) . . . . ?
C23 N6 C20 C21 0.0(4) . . . . ?
C23 N6 C20 C17 -179.2(2) . . . . ?
C18 C17 C20 N6 173.6(3) . . . . ?
C16 C17 C20 N6 -6.3(4) . . . . ?
C18 C17 C20 C21 -5.6(4) . . . . ?
C16 C17 C20 C21 174.5(3) . . . . ?
C22 N7 C21 C20 0.8(5) . . . . ?
N6 C20 C21 N7 -0.9(5) . . . . ?
C17 C20 C21 N7 178.3(3) . . . . ?
C21 N7 C22 C23 0.2(4) . . . . ?
C21 N7 C22 C26 -179.6(3) . . . . ?
C20 N6 C23 C22 0.9(4) . . . . ?
N7 C22 C23 N6 -1.1(4) . . . . ?
C26 C22 C23 N6 178.7(3) . . . . ?
C28 N8 C24 C25 -1.1(4) . . . . ?
Co2 N8 C24 C25 173.95(19) 1_455 . . . ?
N8 C24 C25 C26 0.3(4) . . . . ?
C24 C25 C26 C27 0.2(4) . . . . ?
C24 C25 C26 C22 -179.3(2) . . . . ?
N7 C22 C26 C27 5.0(4) . . . . ?
C23 C22 C26 C27 -174.7(3) . . . . ?
N7 C22 C26 C25 -175.5(2) . . . . ?
C23 C22 C26 C25 4.7(4) . . . . ?
C25 C26 C27 C28 0.2(4) . . . . ?
C22 C26 C27 C28 179.6(2) . . . . ?
C24 N8 C28 C27 1.5(4) . . . . ?
Co2 N8 C28 C27 -173.6(2) 1_455 . . . ?
C26 C27 C28 N8 -1.1(4) . . . . ?
Co1 O1 C29 O2 -78.2(4) . . . . ?
Co1 O1 C29 C30 101.9(3) . . . . ?
Co2 O2 C29 O1 7.2(3) 1_546 . . . ?
Co2 O2 C29 C30 -172.93(14) 1_546 . . . ?
O1 C29 C30 C35 172.7(2) . . . . ?
O2 C29 C30 C35 -7.2(3) . . . . ?
O1 C29 C30 C31 -8.8(3) . . . . ?
O2 C29 C30 C31 171.3(2) . . . . ?
C35 C30 C31 C32 0.2(4) . . . . ?
C29 C30 C31 C32 -178.3(2) . . . . ?
C30 C31 C32 C33 -1.7(4) . . . . ?
C31 C32 C33 C34 1.6(4) . . . . ?
C31 C32 C33 C36 178.9(3) . . . . ?
C32 C33 C34 C35 -0.1(5) . . . . ?
C36 C33 C34 C35 -177.4(3) . . . . ?
C33 C34 C35 C30 -1.3(5) . . . . ?
C31 C30 C35 C34 1.2(4) . . . . ?
C29 C30 C35 C34 179.7(3) . . . . ?
C32 C33 C36 C41 -154.0(3) . . . . ?
C34 C33 C36 C41 23.3(4) . . . . ?
C32 C33 C36 C37 23.5(4) . . . . ?
C34 C33 C36 C37 -159.2(3) . . . . ?
C41 C36 C37 C38 3.0(4) . . . . ?
C33 C36 C37 C38 -174.6(2) . . . . ?
C36 C37 C38 C39 -2.1(4) . . . . ?
C36 C37 C38 C42 174.2(2) . . . . ?
C37 C38 C39 C40 -0.3(4) . . . . ?
C42 C38 C39 C40 -176.6(2) . . . . ?
C38 C39 C40 C41 1.9(4) . . . . ?
C38 C39 C40 O9 177.3(2) . . . . ?
C49 O9 C40 C39 93.5(3) . . . . ?
C49 O9 C40 C41 -91.0(2) . . . . ?
C39 C40 C41 C36 -1.0(4) . . . . ?
O9 C40 C41 C36 -176.4(2) . . . . ?
C37 C36 C41 C40 -1.4(4) . . . . ?
C33 C36 C41 C40 176.2(2) . . . . ?
C37 C38 C42 C43 -33.0(4) . . . . ?
C39 C38 C42 C43 143.2(3) . . . . ?
C37 C38 C42 C47 149.7(3) . . . . ?
C39 C38 C42 C47 -34.1(4) . . . . ?
C47 C42 C43 C44 1.4(4) . . . . ?
C38 C42 C43 C44 -176.0(3) . . . . ?
C42 C43 C44 C45 0.1(4) . . . . ?
C43 C44 C45 C46 -1.6(4) . . . . ?
C43 C44 C45 C48 176.3(2) . . . . ?
C44 C45 C46 C47 1.8(4) . . . . ?
C48 C45 C46 C47 -176.1(3) . . . . ?
C45 C46 C47 C42 -0.4(5) . . . . ?
C43 C42 C47 C46 -1.2(4) . . . . ?
C38 C42 C47 C46 176.1(3) . . . . ?
Co2 O7 C48 O8 -7.7(2) 1_545 . . . ?
Co2 O7 C48 C45 169.8(2) 1_545 . . . ?
Co2 O8 C48 O7 8.0(2) 1_545 . . . ?
Co2 O8 C48 C45 -169.52(19) 1_545 . . . ?
C46 C45 C48 O7 4.8(4) . . . . ?
C44 C45 C48 O7 -173.2(2) . . . . ?
C46 C45 C48 O8 -177.7(2) . . . . ?
C44 C45 C48 O8 4.4(3) . . . . ?
C40 O9 C49 C54 -87.8(3) . . . . ?
C40 O9 C49 C50 95.5(2) . . . . ?
C54 C49 C50 C51 2.0(4) . . . . ?
O9 C49 C50 C51 178.6(2) . . . . ?
C49 C50 C51 C52 -0.7(4) . . . . ?
C49 C50 C51 C55 179.9(2) . . . . ?
C50 C51 C52 C53 -1.7(4) . . . . ?
C55 C51 C52 C53 177.7(2) . . . . ?
C51 C52 C53 C54 2.8(4) . . . . ?
C51 C52 C53 C62 -174.4(2) . . . . ?
C50 C49 C54 C53 -0.9(4) . . . . ?
O9 C49 C54 C53 -177.5(2) . . . . ?
C52 C53 C54 C49 -1.4(4) . . . . ?
C62 C53 C54 C49 175.7(2) . . . . ?
C50 C51 C55 C60 149.8(3) . . . . ?
C52 C51 C55 C60 -29.6(4) . . . . ?
C50 C51 C55 C56 -30.3(4) . . . . ?
C52 C51 C55 C56 150.3(3) . . . . ?
C60 C55 C56 C57 -0.1(5) . . . . ?
C51 C55 C56 C57 179.9(3) . . . . ?
C55 C56 C57 C58 0.4(6) . . . . ?
C56 C57 C58 C59 -0.2(5) . . . . ?
C56 C57 C58 C61 178.3(3) . . . . ?
C57 C58 C59 C60 -0.2(4) . . . . ?
C61 C58 C59 C60 -178.8(2) . . . . ?
C58 C59 C60 C55 0.5(4) . . . . ?
C56 C55 C60 C59 -0.3(4) . . . . ?
C51 C55 C60 C59 179.7(3) . . . . ?
Co1 O4 C61 O3 2.2(2) 1_565 . . . ?
Co1 O4 C61 C58 -177.74(18) 1_565 . . . ?
Co1 O3 C61 O4 -2.1(2) 1_565 . . . ?
Co1 O3 C61 C58 177.81(19) 1_565 . . . ?
C57 C58 C61 O4 -177.8(3) . . . . ?
C59 C58 C61 O4 0.7(3) . . . . ?
C57 C58 C61 O3 2.3(4) . . . . ?
C59 C58 C61 O3 -179.2(2) . . . . ?
C54 C53 C62 C67 -148.6(3) . . . . ?
C52 C53 C62 C67 28.5(4) . . . . ?
C54 C53 C62 C63 29.4(4) . . . . ?
C52 C53 C62 C63 -153.5(3) . . . . ?
C67 C62 C63 C64 1.5(4) . . . . ?
C53 C62 C63 C64 -176.6(3) . . . . ?
C62 C63 C64 C65 0.1(5) . . . . ?
C63 C64 C65 C66 -1.7(4) . . . . ?
C63 C64 C65 C68 175.1(3) . . . . ?
C64 C65 C66 C67 1.9(4) . . . . ?
C68 C65 C66 C67 -175.0(2) . . . . ?
C65 C66 C67 C62 -0.3(4) . . . . ?
C63 C62 C67 C66 -1.3(4) . . . . ?
C53 C62 C67 C66 176.8(2) . . . . ?
Co2 O5 C68 O6 78.7(5) . . . . ?
Co2 O5 C68 C65 -104.6(4) . . . . ?
Co1 O6 C68 O5 9.0(3) 1_564 . . . ?
Co1 O6 C68 C65 -167.69(14) 1_564 . . . ?
C64 C65 C68 O5 -166.4(2) . . . . ?
C66 C65 C68 O5 10.4(3) . . . . ?
C64 C65 C68 O6 10.4(3) . . . . ?
C66 C65 C68 O6 -172.8(2) . . . . ?
